data_7050767
loop_
_publ_author_name
'Pal, Pankaj K.'
'Drew, Michael G. B.'
'Datta, Dipankar'

_publ_section_title
;
 Two simple precursor 2,2'-bisoxazoline complexes of ruthenium
;
_journal_issue 1
_journal_name_full 'New Journal of Chemistry'
_journal_page_first 24
_journal_paper_doi 10.1039/b109294b
_journal_volume 26
_journal_year 2002
_chemical_formula_sum 'C20 H32 Cl2 F6 N4 O4 P Ru'
_chemical_formula_weight 709.44
_chemical_name_systematic
;
?
;
_space_group_IT_number 18
_symmetry_cell_setting orthorhombic
_symmetry_space_group_name_Hall 'P 2bc 2'
_symmetry_space_group_name_H-M 'P 2 21 21'
_atom_sites_solution_hydrogens geom
_atom_sites_solution_primary direct
_atom_sites_solution_secondary difmap
_audit_creation_method SHELXL-97
_cell_angle_alpha 90.00
_cell_angle_beta 90.00
_cell_angle_gamma 90.00
_cell_formula_units_Z 4
_cell_length_a 8.545(12)
_cell_length_b 12.001(16)
_cell_length_c 14.002(20)
_cell_measurement_temperature 293(2)
_cell_volume 1436(3)
_computing_cell_refinement XDS
_computing_data_collection 'XDS (Kabsch, 1991)'
_computing_data_reduction XDS
_computing_molecular_graphics PLATON(Spek,1994)
_computing_structure_refinement 'SHELXL-93 (Sheldrick, 1993)'
_computing_structure_solution 'SHELXS-86 (Sheldrick, 1990)'
_diffrn_ambient_temperature 293(2)
_diffrn_measurement_device 'Marresearch Image Plate'
_diffrn_measurement_method '95 frames at 2^o intervals, counting time 2 min.'
_diffrn_radiation_monochromator graphite
_diffrn_radiation_source 'fine-focus sealed tube'
_diffrn_radiation_type MoK\a
_diffrn_radiation_wavelength 0.71073
_diffrn_reflns_av_R_equivalents 0.0266
_diffrn_reflns_av_sigmaI/netI 0.0384
_diffrn_reflns_limit_h_max 10
_diffrn_reflns_limit_h_min 0
_diffrn_reflns_limit_k_max 14
_diffrn_reflns_limit_k_min -14
_diffrn_reflns_limit_l_max 17
_diffrn_reflns_limit_l_min -17
_diffrn_reflns_number 5008
_diffrn_reflns_theta_max 25.93
_diffrn_reflns_theta_min 1.70
_exptl_absorpt_coefficient_mu 0.860
_exptl_absorpt_correction_type none
_exptl_crystal_density_diffrn 1.641
_exptl_crystal_density_method 'not measured'
_exptl_crystal_F_000 718
_refine_diff_density_max 1.079
_refine_diff_density_min -0.382
_refine_diff_density_rms 0.082
_refine_ls_abs_structure_details 'Flack H D (1983), Acta Cryst. A39, 876-881'
_refine_ls_abs_structure_Flack 0.0(2)
_refine_ls_extinction_method none
_refine_ls_goodness_of_fit_ref 1.037
_refine_ls_hydrogen_treatment mixed
_refine_ls_matrix_type full
_refine_ls_number_parameters 178
_refine_ls_number_reflns 2750
_refine_ls_number_restraints 0
_refine_ls_restrained_S_all 1.037
_refine_ls_R_factor_all 0.0479
_refine_ls_R_factor_gt 0.0354
_refine_ls_shift/su_max 0.004
_refine_ls_shift/su_mean 0.001
_refine_ls_structure_factor_coef Fsqd
_refine_ls_weighting_details 'w=1/[\s^2^(Fo^2^)+(0.0463P)^2^+0.7078P] where P=(Fo^2^+2Fc^2^)/3'
_refine_ls_weighting_scheme calc
_refine_ls_wR_factor_gt 0.0780
_refine_ls_wR_factor_ref 0.0832
_reflns_number_gt 2397
_reflns_number_total 2750
_reflns_threshold_expression >2sigma(I)
_cod_data_source_file b109294b.txt
_cod_data_source_block '[Ru(1a)2Cl2]PF6'
_cod_depositor_comments
;
The following automatic conversions were performed:

'_refine_ls_weighting_scheme' value 'calc
w=1/[\s^2^(Fo^2^)+(0.0463P)^2^+0.7078P] where P=(Fo^2^+2Fc^2^)/3' was
changed to 'calc'. New tag '_refine_ls_weighting_details' was
created. The value of the new tag was set to
'w=1/[\s^2^(Fo^2^)+(0.0463P)^2^+0.7078P] where P=(Fo^2^+2Fc^2^)/3'.

Automatic conversion script
Id: cif_fix_values 3143 2015-03-26 13:38:13Z robertas 
;
_cod_original_cell_volume 1435.9
_cod_original_sg_symbol_H-M P22121
_cod_original_formula_sum 'C20 H32 Cl2 F6 N4 O4 P Ru       '
_cod_database_code 7050767

loop_
_symmetry_equiv_pos_as_xyz
'x, y, z'
'-x, y+1/2, -z+1/2'
'x, -y, -z'
'-x, -y+1/2, z+1/2'

loop_
_atom_site_label
_atom_site_type_symbol
_atom_site_fract_x
_atom_site_fract_y
_atom_site_fract_z
_atom_site_U_iso_or_equiv
_atom_site_adp_type
_atom_site_occupancy
_atom_site_calc_flag
_atom_site_refinement_flags
_atom_site_disorder_assembly
_atom_site_disorder_group
Ru1 Ru 0.35463(4) 0.0000 0.0000 0.02554(12) Uani 1 d S . .
N1 N 0.3518(4) 0.1651(3) 0.0524(2) 0.0295(7) Uani 1 d . . .
C2 C 0.4560(6) 0.2675(4) 0.0480(4) 0.0435(12) Uani 1 d . . .
C3 C 0.3737(7) 0.3438(4) 0.1212(4) 0.0591(14) Uani 1 d . . .
H3A H 0.4490 0.3739 0.1661 0.071 Uiso 1 calc R . .
H3B H 0.3222 0.4053 0.0890 0.071 Uiso 1 calc R . .
O4 O 0.2583(5) 0.2742(3) 0.1710(3) 0.0515(9) Uani 1 d . . .
C5 C 0.2572(6) 0.1796(3) 0.1212(3) 0.0360(10) Uani 1 d . . .
C6 C 0.1551(5) 0.0866(3) 0.1450(3) 0.0326(9) Uani 1 d . . .
O7 O 0.0421(4) 0.0959(3) 0.2097(2) 0.0473(8) Uani 1 d . . .
C8 C -0.0424(5) -0.0104(5) 0.2039(3) 0.0482(11) Uani 1 d . . .
H8A H -0.1419 -0.0008 0.1716 0.058 Uiso 1 calc R . .
H8B H -0.0616 -0.0402 0.2672 0.058 Uiso 1 calc R . .
C9 C 0.0653(6) -0.0888(4) 0.1465(3) 0.0387(11) Uani 1 d . . .
N10 N 0.1742(3) -0.0043(4) 0.10190(18) 0.0263(6) Uani 1 d . . .
C21 C 0.6209(6) 0.2344(5) 0.0796(5) 0.0587(15) Uani 1 d . . .
H21A H 0.6632 0.1810 0.0355 0.070 Uiso 1 calc R . .
H21B H 0.6165 0.2022 0.1423 0.070 Uiso 1 calc R . .
H21C H 0.6866 0.2993 0.0809 0.070 Uiso 1 calc R . .
C22 C 0.4569(8) 0.3194(4) -0.0504(4) 0.0615(16) Uani 1 d . . .
H22A H 0.5028 0.2684 -0.0951 0.074 Uiso 1 calc R . .
H22B H 0.5171 0.3870 -0.0490 0.074 Uiso 1 calc R . .
H22C H 0.3516 0.3359 -0.0694 0.074 Uiso 1 calc R . .
C91 C -0.0262(7) -0.1548(5) 0.0726(4) 0.0592(15) Uani 1 d . . .
H91A H -0.0783 -0.1044 0.0299 0.071 Uiso 1 calc R . .
H91B H -0.1023 -0.2007 0.1042 0.071 Uiso 1 calc R . .
H91C H 0.0444 -0.2012 0.0370 0.071 Uiso 1 calc R . .
C92 C 0.1605(8) -0.1624(5) 0.2125(4) 0.0632(16) Uani 1 d . . .
H92A H 0.2395 -0.2006 0.1763 0.076 Uiso 1 calc R . .
H92B H 0.0930 -0.2160 0.2424 0.076 Uiso 1 calc R . .
H92C H 0.2095 -0.1174 0.2606 0.076 Uiso 1 calc R . .
Cl1 Cl 0.53380(13) -0.03964(10) 0.12067(9) 0.0449(3) Uani 1 d . . .
P1 P 0.03736(18) 0.0000 0.5000 0.0427(3) Uani 1 d S . .
F11 F -0.0944(4) -0.0488(3) 0.5685(2) 0.0733(10) Uani 1 d . . .
F12 F 0.1654(5) -0.0486(4) 0.5685(3) 0.1001(14) Uani 1 d . . .
F13 F 0.0344(5) 0.1125(3) 0.5602(2) 0.0761(10) Uani 1 d . . .

loop_
_atom_site_aniso_label
_atom_site_aniso_U_11
_atom_site_aniso_U_22
_atom_site_aniso_U_33
_atom_site_aniso_U_23
_atom_site_aniso_U_13
_atom_site_aniso_U_12
Ru1 0.01968(18) 0.02682(19) 0.0301(2) -0.0029(2) 0.000 0.000
N1 0.0215(16) 0.0264(16) 0.0406(19) -0.0039(14) -0.0040(17) -0.0034(15)
C2 0.036(3) 0.034(3) 0.060(3) -0.004(2) -0.003(2) -0.009(2)
C3 0.060(3) 0.036(2) 0.081(4) -0.016(3) 0.004(3) -0.009(3)
O4 0.062(2) 0.0361(17) 0.057(2) -0.0217(15) 0.0073(19) -0.0024(18)
C5 0.036(2) 0.033(2) 0.040(2) -0.008(2) -0.001(2) -0.0009(19)
C6 0.031(2) 0.039(2) 0.029(2) 0.0001(17) -0.002(2) -0.008(2)
O7 0.047(2) 0.0471(18) 0.048(2) -0.0118(15) 0.0184(17) 0.0011(17)
C8 0.039(2) 0.061(3) 0.045(2) -0.004(3) 0.0109(19) -0.014(3)
C9 0.040(3) 0.038(2) 0.038(3) -0.0001(19) 0.014(2) -0.009(2)
N10 0.0222(14) 0.0330(15) 0.0237(13) 0.0041(18) 0.0006(10) -0.005(2)
C21 0.037(3) 0.060(3) 0.079(4) -0.011(3) -0.010(3) -0.014(3)
C22 0.067(4) 0.038(3) 0.080(4) 0.008(3) 0.004(3) -0.015(3)
C91 0.046(3) 0.065(3) 0.066(4) -0.013(3) 0.016(3) -0.026(3)
C92 0.068(4) 0.059(3) 0.062(3) 0.033(3) 0.013(3) -0.001(3)
Cl1 0.0344(6) 0.0508(7) 0.0495(7) -0.0012(5) -0.0159(5) 0.0042(5)
P1 0.0420(8) 0.0475(8) 0.0387(7) -0.0020(11) 0.000 0.000
F11 0.077(2) 0.079(2) 0.064(2) -0.0002(17) 0.0233(18) -0.0162(17)
F12 0.082(3) 0.136(4) 0.082(3) 0.000(2) -0.030(2) 0.040(2)
F13 0.103(3) 0.0604(19) 0.064(2) -0.0179(16) -0.006(2) -0.014(2)

loop_
_atom_type_symbol
_atom_type_description
_atom_type_scat_dispersion_real
_atom_type_scat_dispersion_imag
_atom_type_scat_source
C C 0.0033 0.0016 'International Tables Vol C Tables 4.2.6.8 and 6.1.1.4'
H H 0.0000 0.0000 'International Tables Vol C Tables 4.2.6.8 and 6.1.1.4'
N N 0.0061 0.0033 'International Tables Vol C Tables 4.2.6.8 and 6.1.1.4'
O O 0.0106 0.0060 'International Tables Vol C Tables 4.2.6.8 and 6.1.1.4'
Ru Ru -1.2594 0.8363 'International Tables Vol C Tables 4.2.6.8 and 6.1.1.4'
Cl Cl 0.1484 0.1585 'International Tables Vol C Tables 4.2.6.8 and 6.1.1.4'
P P 0.1023 0.0942 'International Tables Vol C Tables 4.2.6.8 and 6.1.1.4'
F F 0.0171 0.0103 'International Tables Vol C Tables 4.2.6.8 and 6.1.1.4'

loop_
_geom_angle_atom_site_label_1
_geom_angle_atom_site_label_2
_geom_angle_atom_site_label_3
_geom_angle
_geom_angle_site_symmetry_1
_geom_angle_site_symmetry_3
_geom_angle_publ_flag
N10 Ru1 N10 85.62(18) 3 . ?
N10 Ru1 N1 101.79(16) 3 . ?
N10 Ru1 N1 77.23(16) . . ?
N10 Ru1 N1 77.23(16) 3 3 ?
N10 Ru1 N1 101.78(16) . 3 ?
N1 Ru1 N1 178.69(19) . 3 ?
N10 Ru1 Cl1 89.12(14) 3 3 ?
N10 Ru1 Cl1 168.49(12) . 3 ?
N1 Ru1 Cl1 93.88(11) . 3 ?
N1 Ru1 Cl1 86.98(11) 3 3 ?
N10 Ru1 Cl1 168.49(12) 3 . ?
N10 Ru1 Cl1 89.12(14) . . ?
N1 Ru1 Cl1 86.97(11) . . ?
N1 Ru1 Cl1 93.89(11) 3 . ?
Cl1 Ru1 Cl1 97.81(13) 3 . ?
C5 N1 C2 107.1(3) . . ?
C5 N1 Ru1 113.5(3) . . ?
C2 N1 Ru1 137.6(3) . . ?
C22 C2 N1 112.0(4) . . ?
C22 C2 C21 111.5(5) . . ?
N1 C2 C21 108.5(4) . . ?
C22 C2 C3 111.3(5) . . ?
N1 C2 C3 100.7(4) . . ?
C21 C2 C3 112.4(5) . . ?
O4 C3 C2 106.5(4) . . ?
C5 O4 C3 103.9(4) . . ?
N1 C5 O4 120.6(4) . . ?
N1 C5 C6 116.8(4) . . ?
O4 C5 C6 122.5(4) . . ?
N10 C6 O7 119.7(4) . . ?
N10 C6 C5 118.5(4) . . ?
O7 C6 C5 121.8(4) . . ?
C6 O7 C8 104.2(3) . . ?
O7 C8 C9 105.4(3) . . ?
N10 C9 C92 108.2(4) . . ?
N10 C9 C91 112.7(4) . . ?
C92 C9 C91 112.8(5) . . ?
N10 C9 C8 100.0(4) . . ?
C92 C9 C8 111.0(4) . . ?
C91 C9 C8 111.5(4) . . ?
C6 N10 C9 107.7(3) . . ?
C6 N10 Ru1 113.6(3) . . ?
C9 N10 Ru1 138.5(3) . . ?
F12 P1 F12 91.5(4) 3_556 . ?
F12 P1 F11 89.3(2) 3_556 3_556 ?
F12 P1 F11 179.2(2) . 3_556 ?
F12 P1 F11 179.2(2) 3_556 . ?
F12 P1 F11 89.3(2) . . ?
F11 P1 F11 89.9(3) 3_556 . ?
F12 P1 F13 91.2(2) 3_556 . ?
F12 P1 F13 90.1(2) . . ?
F11 P1 F13 89.8(2) 3_556 . ?
F11 P1 F13 88.9(2) . . ?
F12 P1 F13 90.1(2) 3_556 3_556 ?
F12 P1 F13 91.2(2) . 3_556 ?
F11 P1 F13 88.9(2) 3_556 3_556 ?
F11 P1 F13 89.8(2) . 3_556 ?
F13 P1 F13 178.2(3) . 3_556 ?

loop_
_geom_bond_atom_site_label_1
_geom_bond_atom_site_label_2
_geom_bond_distance
_geom_bond_site_symmetry_2
_geom_bond_publ_flag
Ru1 N10 2.101(3) 3 ?
Ru1 N10 2.101(3) . ?
Ru1 N1 2.113(4) . ?
Ru1 N1 2.113(4) 3 ?
Ru1 Cl1 2.329(3) 3 ?
Ru1 Cl1 2.329(3) . ?
N1 C5 1.269(6) . ?
N1 C2 1.519(6) . ?
C2 C22 1.511(7) . ?
C2 C21 1.530(8) . ?
C2 C3 1.544(7) . ?
C3 O4 1.469(7) . ?
O4 C5 1.332(5) . ?
C5 C6 1.455(6) . ?
C6 N10 1.257(6) . ?
C6 O7 1.330(5) . ?
O7 C8 1.469(6) . ?
C8 C9 1.541(7) . ?
C9 N10 1.511(6) . ?
C9 C92 1.516(7) . ?
C9 C91 1.520(7) . ?
P1 F12 1.568(4) 3_556 ?
P1 F12 1.568(4) . ?
P1 F11 1.591(4) 3_556 ?
P1 F11 1.591(4) . ?
P1 F13 1.592(3) . ?
P1 F13 1.592(3) 3_556 ?
